data_4076379
loop_
_publ_author_name
'Bleeke, John R.'
'Anutrasakda, Wipark'
'Rath, Nigam P.'

_publ_section_title
;
 Synthesis, Structure, Spectroscopy, and Reactivity of
 Azapentadienyl--Cobalt--Phosphine Complexes(1)
;
_journal_issue 6
_journal_name_full Organometallics
_journal_page_first 2219
_journal_paper_doi 10.1021/om2011326
_journal_volume 31
_journal_year 2012
_chemical_formula_moiety 'C15 H33 Co N O P2, C F3 O3 S'
_chemical_formula_sum 'C16 H33 Co F3 N O4 P2 S'
_chemical_formula_weight 513.36
_chemical_name_systematic
; 
 ? 
;
_space_group_IT_number 29
_symmetry_cell_setting orthorhombic
_symmetry_space_group_name_Hall 'P 2c -2ac'
_symmetry_space_group_name_H-M 'P c a 21'
_atom_sites_solution_hydrogens geom
_atom_sites_solution_primary direct
_atom_sites_solution_secondary difmap
_audit_creation_method SHELXL-97
_cell_angle_alpha 90.00
_cell_angle_beta 90.00
_cell_angle_gamma 90.00
_cell_formula_units_Z 8
_cell_length_a 18.8272(15)
_cell_length_b 16.3686(13)
_cell_length_c 15.3104(13)
_cell_measurement_reflns_used 9763
_cell_measurement_temperature 100(2)
_cell_measurement_theta_max 26.31
_cell_measurement_theta_min 2.66
_cell_volume 4718.3(7)
_computing_cell_refinement 'Bruker SAINT'
_computing_data_collection 'Bruker APEX2'
_computing_data_reduction 'Bruker SAINT'
_computing_molecular_graphics 'Bruker SHELXTL'
_computing_publication_material 'Bruker SHELXTL'
_computing_structure_refinement 'SHELXL-97 (Sheldrick, 2008)'
_computing_structure_solution 'SHELXS-97 (Sheldrick, 2008)'
_diffrn_ambient_temperature 100(2)
_diffrn_measured_fraction_theta_full 1.000
_diffrn_measured_fraction_theta_max 1.000
_diffrn_measurement_device_type 'Bruker APEX-II CCD'
_diffrn_measurement_method '\f and \w scans'
_diffrn_radiation_monochromator graphite
_diffrn_radiation_source 'fine-focus sealed tube'
_diffrn_radiation_type MoK\a
_diffrn_radiation_wavelength 0.71073
_diffrn_reflns_av_R_equivalents 0.0337
_diffrn_reflns_av_sigmaI/netI 0.0185
_diffrn_reflns_limit_h_max 22
_diffrn_reflns_limit_h_min -22
_diffrn_reflns_limit_k_max 19
_diffrn_reflns_limit_k_min -19
_diffrn_reflns_limit_l_max 18
_diffrn_reflns_limit_l_min -18
_diffrn_reflns_number 122090
_diffrn_reflns_theta_full 25.00
_diffrn_reflns_theta_max 25.00
_diffrn_reflns_theta_min 1.65
_exptl_absorpt_coefficient_mu 0.995
_exptl_absorpt_correction_T_max 0.8085
_exptl_absorpt_correction_T_min 0.7833
_exptl_absorpt_correction_type multi-scan
_exptl_absorpt_process_details 'sadabs v2008/1'
_exptl_crystal_colour red
_exptl_crystal_density_diffrn 1.445
_exptl_crystal_density_meas ?
_exptl_crystal_density_method 'not measured'
_exptl_crystal_description block
_exptl_crystal_F_000 2144
_exptl_crystal_size_max 0.26
_exptl_crystal_size_mid 0.26
_exptl_crystal_size_min 0.22
_refine_diff_density_max 1.149
_refine_diff_density_min -0.582
_refine_diff_density_rms 0.096
_refine_ls_abs_structure_details 'Flack H D (1983), Acta Cryst. A39, 876-881'
_refine_ls_abs_structure_Flack -0.01(2)
_refine_ls_extinction_method none
_refine_ls_goodness_of_fit_ref 1.029
_refine_ls_hydrogen_treatment constr
_refine_ls_matrix_type full
_refine_ls_number_parameters 600
_refine_ls_number_reflns 8306
_refine_ls_number_restraints 102
_refine_ls_restrained_S_all 1.035
_refine_ls_R_factor_all 0.0666
_refine_ls_R_factor_gt 0.0616
_refine_ls_shift/su_max 0.012
_refine_ls_shift/su_mean 0.001
_refine_ls_structure_factor_coef Fsqd
_refine_ls_weighting_details 'calc w=1/[\s^2^(Fo^2^)+(0.0940P)^2^+13.9447P] where P=(Fo^2^+2Fc^2^)/3'
_refine_ls_weighting_scheme calc
_refine_ls_wR_factor_gt 0.1640
_refine_ls_wR_factor_ref 0.1705
_reflns_number_gt 7752
_reflns_number_total 8306
_reflns_threshold_expression >2sigma(I)
_cod_data_source_file om2011326_si_002.cif
_cod_data_source_block j811
_cod_depositor_comments
;
The following automatic conversions were performed:

'_symmetry_cell_setting' value 'Orthorhombic' changed to
'orthorhombic' according to
/home/saulius/struct/CIF-dictionaries/cif_core.dic dictionary named
'cif_core.dic' version 2.4.1 from 2010-06-29.

Automatic conversion script
Id: cif_fix_values 1715 2011-07-08 13:25:40Z adriana 

The following automatic conversions were performed:

'_exptl_crystal_density_meas' value 'no' was changed to '?' - the
value is perceived as not measured.

Automatic conversion script
Id: cif_fix_values 3008 2015-01-20 13:52:24Z robertas 
;
_cod_original_sg_symbol_H-M Pca2(1)
_cod_database_code 4076379

loop_
_symmetry_equiv_pos_as_xyz
'x, y, z'
'-x, -y, z+1/2'
'x+1/2, -y, z'
'-x+1/2, y, z+1/2'

loop_
_atom_site_label
_atom_site_type_symbol
_atom_site_fract_x
_atom_site_fract_y
_atom_site_fract_z
_atom_site_U_iso_or_equiv
_atom_site_adp_type
_atom_site_occupancy
_atom_site_symmetry_multiplicity
_atom_site_calc_flag
_atom_site_refinement_flags
_atom_site_disorder_assembly
_atom_site_disorder_group
Co1 Co 0.64911(4) 0.17463(4) 0.75805(7) 0.0349(2) Uani 1 1 d . . .
Co2 Co 0.60667(5) 0.67579(4) 0.81490(7) 0.0355(2) Uani 1 1 d . . .
P1 P 0.73227(12) 0.25365(11) 0.81072(15) 0.0592(5) Uani 1 1 d . . .
P2 P 0.55316(11) 0.24933(9) 0.77592(14) 0.0506(5) Uani 1 1 d . . .
P3 P 0.57474(11) 0.74603(11) 0.69886(13) 0.0509(4) Uani 1 1 d . . .
P4 P 0.69872(9) 0.75281(10) 0.84351(14) 0.0479(4) Uani 1 1 d . . .
O1 O 0.6663(3) 0.2190(3) 0.5778(3) 0.0595(14) Uani 1 1 d . . .
O5 O 0.5156(4) 0.7468(4) 0.9488(4) 0.0719(17) Uani 1 1 d . . .
N1 N 0.7428(4) 0.0212(4) 0.6593(5) 0.072(2) Uani 1 1 d . . .
H1 H 0.7140 0.0021 0.6189 0.087 Uiso 1 1 calc R . .
N2 N 0.6795(4) 0.5500(4) 0.9852(4) 0.0625(19) Uani 1 1 d . . .
H2 H 0.7256 0.5543 0.9767 0.075 Uiso 1 1 calc R . .
C1 C 0.6452(5) 0.1189(5) 0.8800(6) 0.0662(16) Uani 1 1 d . . .
H1A H 0.6893 0.0925 0.9012 0.079 Uiso 1 1 calc R . .
H1B H 0.6175 0.1469 0.9261 0.079 Uiso 1 1 calc R . .
C2 C 0.6070(5) 0.0780(5) 0.8158(7) 0.0662(16) Uani 1 1 d . . .
H2A H 0.5542 0.0747 0.8214 0.079 Uiso 1 1 calc R . .
C3 C 0.6381(5) 0.0494(5) 0.7415(7) 0.071(3) Uani 1 1 d . . .
H3A H 0.6080 0.0275 0.6929 0.086 Uiso 1 1 calc R . .
C4 C 0.7155(4) 0.0479(3) 0.7340(5) 0.0463(16) Uani 1 1 d . . .
H4A H 0.7404 0.0269 0.7871 0.056 Uiso 1 1 calc R . .
C5 C 0.8220(5) 0.0225(6) 0.6413(7) 0.083(3) Uani 1 1 d . . .
C6 C 0.8712(8) 0.0040(7) 0.7135(8) 0.105(4) Uani 1 1 d . . .
H6A H 0.8615 -0.0510 0.7358 0.158 Uiso 1 1 calc R . .
H6B H 0.8646 0.0439 0.7604 0.158 Uiso 1 1 calc R . .
H6C H 0.9202 0.0067 0.6922 0.158 Uiso 1 1 calc R . .
C7 C 0.8302(6) -0.0386(7) 0.5644(7) 0.079(3) Uani 1 1 d . . .
H7A H 0.8788 -0.0360 0.5417 0.119 Uiso 1 1 calc R . .
H7B H 0.7967 -0.0244 0.5179 0.119 Uiso 1 1 calc R . .
H7C H 0.8203 -0.0941 0.5851 0.119 Uiso 1 1 calc R . .
C8 C 0.8329(6) 0.1087(7) 0.6013(7) 0.085(3) Uani 1 1 d . . .
H8A H 0.8821 0.1142 0.5813 0.127 Uiso 1 1 calc R . .
H8B H 0.8229 0.1503 0.6457 0.127 Uiso 1 1 calc R . .
H8C H 0.8006 0.1159 0.5517 0.127 Uiso 1 1 calc R . .
C9 C 0.6581(3) 0.2013(4) 0.6475(4) 0.0398(14) Uani 1 1 d . . .
C11 C 0.7562(6) 0.3374(6) 0.7430(9) 0.096(4) Uani 1 1 d . . .
H11A H 0.7903 0.3722 0.7739 0.144 Uiso 1 1 calc R . .
H11B H 0.7137 0.3692 0.7288 0.144 Uiso 1 1 calc R . .
H11C H 0.7778 0.3169 0.6890 0.144 Uiso 1 1 calc R . .
C12 C 0.8160(6) 0.2127(7) 0.8459(7) 0.089(3) Uani 1 1 d . . .
H12A H 0.8434 0.2555 0.8753 0.134 Uiso 1 1 calc R . .
H12B H 0.8425 0.1928 0.7951 0.134 Uiso 1 1 calc R . .
H12C H 0.8077 0.1674 0.8865 0.134 Uiso 1 1 calc R . .
C13 C 0.7062(8) 0.3083(8) 0.9110(8) 0.113(4) Uani 1 1 d . . .
H13A H 0.6623 0.3389 0.9004 0.169 Uiso 1 1 calc R . .
H13B H 0.7440 0.3463 0.9279 0.169 Uiso 1 1 calc R . .
H13C H 0.6984 0.2689 0.9582 0.169 Uiso 1 1 calc R . .
C21 C 0.5119(6) 0.2507(6) 0.8842(8) 0.087(3) Uani 1 1 d . . .
H21A H 0.4700 0.2862 0.8832 0.130 Uiso 1 1 calc R . .
H21B H 0.5461 0.2714 0.9272 0.130 Uiso 1 1 calc R . .
H21C H 0.4975 0.1951 0.9003 0.130 Uiso 1 1 calc R . .
C22 C 0.4777(5) 0.2151(6) 0.7055(8) 0.081(3) Uani 1 1 d . . .
H22A H 0.4921 0.2174 0.6440 0.122 Uiso 1 1 calc R . .
H22B H 0.4368 0.2510 0.7149 0.122 Uiso 1 1 calc R . .
H22C H 0.4648 0.1589 0.7208 0.122 Uiso 1 1 calc R . .
C23 C 0.5580(4) 0.3561(4) 0.7438(7) 0.061(2) Uani 1 1 d . . .
H23A H 0.5944 0.3839 0.7787 0.092 Uiso 1 1 calc R . .
H23B H 0.5119 0.3823 0.7538 0.092 Uiso 1 1 calc R . .
H23C H 0.5703 0.3598 0.6818 0.092 Uiso 1 1 calc R . .
C31 C 0.6464(6) 0.7691(7) 0.6184(6) 0.088(3) Uani 1 1 d . . .
H31A H 0.6260 0.7974 0.5679 0.132 Uiso 1 1 calc R . .
H31B H 0.6685 0.7180 0.5992 0.132 Uiso 1 1 calc R . .
H31C H 0.6823 0.8040 0.6459 0.132 Uiso 1 1 calc R . .
C32 C 0.5377(4) 0.8455(5) 0.7148(5) 0.0582(18) Uani 1 1 d . . .
H32A H 0.4992 0.8425 0.7578 0.087 Uiso 1 1 calc R . .
H32B H 0.5189 0.8660 0.6593 0.087 Uiso 1 1 calc R . .
H32C H 0.5746 0.8827 0.7362 0.087 Uiso 1 1 calc R . .
C33 C 0.5166(9) 0.7039(7) 0.6191(8) 0.125(6) Uani 1 1 d . . .
H33A H 0.5182 0.7374 0.5661 0.187 Uiso 1 1 calc R . .
H33B H 0.4680 0.7030 0.6421 0.187 Uiso 1 1 calc R . .
H33C H 0.5316 0.6480 0.6052 0.187 Uiso 1 1 calc R . .
C41 C 0.7828(5) 0.7291(6) 0.7942(9) 0.086(3) Uani 1 1 d . . .
H41A H 0.8210 0.7548 0.8278 0.129 Uiso 1 1 calc R . .
H41B H 0.7836 0.7497 0.7341 0.129 Uiso 1 1 calc R . .
H41C H 0.7897 0.6697 0.7938 0.129 Uiso 1 1 calc R . .
C42 C 0.7232(7) 0.7492(6) 0.9613(8) 0.097(4) Uani 1 1 d . . .
H42A H 0.6819 0.7645 0.9968 0.145 Uiso 1 1 calc R . .
H42B H 0.7622 0.7874 0.9725 0.145 Uiso 1 1 calc R . .
H42C H 0.7382 0.6937 0.9767 0.145 Uiso 1 1 calc R . .
C43 C 0.6905(4) 0.8609(4) 0.8370(7) 0.067(3) Uani 1 1 d . . .
H43A H 0.6709 0.8760 0.7799 0.100 Uiso 1 1 calc R . .
H43B H 0.7374 0.8861 0.8442 0.100 Uiso 1 1 calc R . .
H43C H 0.6587 0.8802 0.8832 0.100 Uiso 1 1 calc R . .
C51 C 0.5492(6) 0.5765(5) 0.7726(6) 0.074(2) Uani 1 1 d U . .
H51A H 0.5278 0.5413 0.8181 0.089 Uiso 1 1 calc R . .
H51B H 0.5187 0.5845 0.7206 0.089 Uiso 1 1 calc R . .
C52 C 0.6216(7) 0.5674(4) 0.7578(6) 0.075(2) Uani 1 1 d U . .
H52A H 0.6410 0.5634 0.6971 0.090 Uiso 1 1 calc R . .
C53 C 0.6670(6) 0.5653(4) 0.8310(4) 0.065(2) Uani 1 1 d . . .
H53A H 0.7196 0.5664 0.8223 0.078 Uiso 1 1 calc R . .
C54 C 0.6389(5) 0.5546(4) 0.9165(4) 0.0542(19) Uani 1 1 d . . .
H54A H 0.5889 0.5507 0.9237 0.065 Uiso 1 1 calc R . .
C55 C 0.6558(4) 0.5384(5) 1.0741(5) 0.058(2) Uani 1 1 d . . .
C56 C 0.6206(6) 0.4547(7) 1.0804(6) 0.082(3) Uani 1 1 d . . .
H56A H 0.6559 0.4121 1.0691 0.123 Uiso 1 1 calc R . .
H56B H 0.5824 0.4509 1.0371 0.123 Uiso 1 1 calc R . .
H56C H 0.6008 0.4474 1.1391 0.123 Uiso 1 1 calc R . .
C57 C 0.7180(6) 0.5399(6) 1.1341(6) 0.079(3) Uani 1 1 d . . .
H57A H 0.7390 0.5947 1.1340 0.119 Uiso 1 1 calc R . .
H57B H 0.7534 0.5001 1.1143 0.119 Uiso 1 1 calc R . .
H57C H 0.7025 0.5260 1.1934 0.119 Uiso 1 1 calc R . .
C58 C 0.6023(7) 0.6049(8) 1.0996(7) 0.105(5) Uani 1 1 d . . .
H58A H 0.5630 0.6052 1.0576 0.158 Uiso 1 1 calc R . .
H58B H 0.6259 0.6582 1.0992 0.158 Uiso 1 1 calc R . .
H58C H 0.5837 0.5936 1.1582 0.158 Uiso 1 1 calc R . .
C59 C 0.5525(4) 0.7167(4) 0.8978(4) 0.0455(15) Uani 1 1 d . . .
S1 S 0.6317(2) 0.96813(17) 0.46468(19) 0.0497(10) Uani 0.770(10) 1 d PD A 1
C10 C 0.5502(5) 1.0219(4) 0.4726(4) 0.075(5) Uani 0.770(10) 1 d PD A 1
F1 F 0.5264(4) 1.0478(6) 0.3939(5) 0.084(2) Uani 0.770(10) 1 d PD A 1
F2 F 0.4979(3) 0.9712(5) 0.4999(5) 0.087(3) Uani 0.770(10) 1 d PD A 1
O3 O 0.6161(6) 0.9014(5) 0.4077(6) 0.077(3) Uani 0.770(10) 1 d P A 1
S1' S 0.5875(9) 0.9695(6) 0.4612(6) 0.059(4) Uani 0.230(10) 1 d P A 2
C10' C 0.540(3) 1.061(4) 0.452(3) 0.075(5) Uani 0.230(10) 1 d P A 2
F1' F 0.4735(9) 1.0513(16) 0.434(2) 0.087(9) Uani 0.230(10) 1 d P A 2
F2' F 0.559(2) 1.1054(17) 0.3911(17) 0.110(13) Uani 0.230(10) 1 d P A 2
O3' O 0.5767(13) 0.9272(16) 0.388(2) 0.060(7) Uani 0.230(10) 1 d P A 2
F3 F 0.5500(3) 1.0894(4) 0.5240(4) 0.099(2) Uani 1 1 d D . .
O2 O 0.6788(4) 1.0240(4) 0.4302(5) 0.0828(18) Uani 1 1 d . . .
O4 O 0.6415(4) 0.9500(5) 0.5529(5) 0.093(2) Uani 1 1 d . . .
S2 S 0.38212(14) 0.46335(13) 0.92686(16) 0.0680(6) Uani 1 1 d DU . .
C60 C 0.3883(4) 0.5578(5) 0.9822(7) 0.119(6) Uani 1 1 d D B .
F4 F 0.4347(10) 0.6198(10) 0.9708(15) 0.146(10) Uani 0.412(9) 1 d PDU B 1
F5 F 0.4082(8) 0.5416(11) 1.0655(6) 0.151(11) Uani 0.412(9) 1 d PDU B 1
F6 F 0.3186(5) 0.5785(8) 0.9776(18) 0.131(5) Uani 0.412(9) 1 d PDU B 1
O6 O 0.4668(8) 0.4460(9) 0.9406(11) 0.054(4) Uani 0.412(9) 1 d PDU B 1
O7 O 0.3535(18) 0.413(2) 0.988(2) 0.115(14) Uani 0.412(9) 1 d PDU B 1
O8 O 0.3844(12) 0.4447(13) 0.8415(11) 0.096(4) Uani 0.412(9) 1 d PDU B 1
F4' F 0.4115(6) 0.6089(5) 0.9185(11) 0.131(5) Uani 0.588(9) 1 d PDU B 2
F5' F 0.4486(12) 0.5395(17) 1.026(2) 0.316(17) Uani 0.588(9) 1 d PDU B 2
F6' F 0.3355(7) 0.5910(8) 1.0298(8) 0.135(6) Uani 0.588(9) 1 d PDU B 2
O6' O 0.4444(10) 0.4393(11) 0.9055(11) 0.096(4) Uani 0.588(9) 1 d PDU B 2
O7' O 0.3390(12) 0.4152(13) 0.9790(14) 0.106(9) Uani 0.588(9) 1 d PDU B 2
O8' O 0.3428(12) 0.5025(12) 0.8581(10) 0.161(9) Uani 0.588(9) 1 d PDU B 2

loop_
_atom_site_aniso_label
_atom_site_aniso_U_11
_atom_site_aniso_U_22
_atom_site_aniso_U_33
_atom_site_aniso_U_23
_atom_site_aniso_U_13
_atom_site_aniso_U_12
Co1 0.0494(4) 0.0224(4) 0.0329(4) 0.0054(3) 0.0063(3) 0.0059(3)
Co2 0.0541(5) 0.0230(4) 0.0294(4) 0.0007(3) 0.0031(3) -0.0077(3)
P1 0.0852(14) 0.0356(9) 0.0567(11) -0.0035(8) -0.0283(11) 0.0031(8)
P2 0.0692(11) 0.0281(8) 0.0546(10) 0.0113(7) 0.0235(9) 0.0152(8)
P3 0.0724(12) 0.0383(9) 0.0420(9) 0.0013(7) -0.0118(9) -0.0036(8)
P4 0.0444(9) 0.0315(8) 0.0677(12) -0.0029(7) -0.0097(8) 0.0034(7)
O1 0.089(4) 0.056(3) 0.033(3) 0.015(2) 0.004(2) -0.010(3)
O5 0.094(4) 0.060(3) 0.062(3) -0.010(3) 0.034(3) -0.011(3)
N1 0.092(5) 0.056(4) 0.069(4) -0.004(3) 0.024(4) 0.006(4)
N2 0.079(4) 0.048(3) 0.060(4) 0.024(3) 0.031(3) 0.025(3)
C1 0.092(4) 0.045(3) 0.061(3) 0.021(3) 0.028(3) 0.018(3)
C2 0.092(4) 0.045(3) 0.061(3) 0.021(3) 0.028(3) 0.018(3)
C3 0.093(6) 0.037(4) 0.084(6) 0.019(4) 0.035(5) 0.001(4)
C4 0.064(4) 0.024(3) 0.051(4) 0.006(3) 0.022(3) 0.001(3)
C5 0.062(5) 0.081(7) 0.106(8) -0.037(6) 0.041(5) -0.016(5)
C6 0.178(13) 0.065(6) 0.074(7) 0.002(5) -0.009(8) 0.014(7)
C7 0.079(6) 0.087(7) 0.072(6) -0.013(5) 0.015(5) 0.009(5)
C8 0.076(6) 0.099(8) 0.078(7) 0.010(6) 0.015(5) 0.005(6)
C9 0.043(3) 0.031(3) 0.045(4) 0.008(3) -0.006(3) -0.007(2)
C11 0.100(7) 0.058(5) 0.131(10) 0.021(6) -0.045(7) -0.028(5)
C12 0.098(7) 0.081(7) 0.089(7) -0.015(5) -0.041(6) 0.012(6)
C13 0.131(10) 0.116(10) 0.090(8) -0.056(7) -0.020(7) 0.021(8)
C21 0.099(7) 0.072(6) 0.090(7) 0.020(5) 0.057(6) 0.030(5)
C22 0.050(4) 0.072(6) 0.123(8) -0.004(6) 0.005(5) 0.014(4)
C23 0.061(4) 0.024(3) 0.099(6) 0.005(4) -0.001(4) 0.011(3)
C31 0.117(9) 0.084(6) 0.062(5) 0.031(5) 0.025(6) 0.031(6)
C32 0.067(5) 0.058(4) 0.050(4) 0.002(4) -0.004(4) 0.007(4)
C33 0.224(17) 0.075(7) 0.075(7) 0.001(6) -0.067(9) -0.021(9)
C41 0.054(5) 0.060(5) 0.144(10) -0.009(6) 0.014(5) 0.005(4)
C42 0.142(11) 0.055(5) 0.093(8) -0.005(5) -0.055(7) 0.006(6)
C43 0.047(4) 0.024(3) 0.129(8) -0.005(4) -0.025(4) -0.003(3)
C51 0.138(7) 0.037(4) 0.048(4) -0.001(3) -0.018(5) -0.036(5)
C52 0.150(7) 0.026(3) 0.050(4) -0.006(3) 0.018(6) -0.011(4)
C53 0.133(7) 0.028(3) 0.034(4) 0.006(3) 0.025(4) 0.019(4)
C54 0.100(6) 0.024(3) 0.039(4) 0.003(3) 0.015(4) 0.011(3)
C55 0.076(5) 0.058(5) 0.039(4) 0.018(3) 0.017(3) 0.024(4)
C56 0.107(8) 0.092(7) 0.047(5) 0.014(5) 0.015(5) -0.012(6)
C57 0.093(7) 0.066(5) 0.079(6) 0.033(5) 0.023(5) 0.001(5)
C58 0.146(11) 0.114(9) 0.056(6) 0.014(6) 0.033(6) 0.069(8)
C59 0.062(4) 0.036(3) 0.039(3) -0.001(3) 0.007(3) -0.019(3)
S1 0.052(2) 0.0444(13) 0.0523(14) 0.0056(11) 0.0204(13) 0.0006(13)
C10 0.039(6) 0.141(17) 0.045(7) -0.018(8) -0.020(4) -0.002(9)
F1 0.079(6) 0.092(6) 0.081(5) 0.010(5) -0.026(4) 0.005(4)
F2 0.037(3) 0.143(8) 0.082(5) -0.023(5) 0.017(3) -0.029(4)
O3 0.091(7) 0.050(5) 0.089(7) -0.028(4) 0.030(6) -0.002(5)
S1' 0.068(9) 0.062(5) 0.047(4) -0.023(4) -0.018(5) 0.043(6)
C10' 0.039(6) 0.141(17) 0.045(7) -0.018(8) -0.020(4) -0.002(9)
F1' 0.019(9) 0.099(18) 0.14(2) -0.038(17) -0.007(11) -0.010(9)
F2' 0.19(3) 0.062(16) 0.076(16) 0.040(13) 0.057(18) 0.046(19)
O3' 0.034(12) 0.048(14) 0.10(2) -0.013(13) 0.004(12) 0.008(10)
F3 0.092(4) 0.108(5) 0.098(4) -0.046(4) -0.026(3) 0.027(3)
O2 0.077(4) 0.083(4) 0.088(4) -0.001(4) 0.002(4) -0.019(4)
O4 0.089(5) 0.099(6) 0.091(5) 0.019(4) 0.006(4) -0.004(4)
S2 0.0880(15) 0.0502(11) 0.0657(12) -0.0090(9) 0.0180(11) -0.0177(11)
C60 0.081(8) 0.046(5) 0.23(2) 0.002(9) -0.020(10) -0.016(5)
F4 0.130(16) 0.091(13) 0.22(2) -0.075(14) -0.068(16) -0.021(11)
F5 0.102(13) 0.22(2) 0.133(15) -0.138(16) 0.081(12) -0.097(14)
F6 0.061(5) 0.028(3) 0.302(17) 0.011(7) 0.068(7) -0.002(3)
O6 0.073(7) 0.031(6) 0.058(9) 0.001(6) 0.020(7) 0.005(6)
O7 0.20(3) 0.046(15) 0.099(18) 0.050(14) 0.072(19) 0.022(17)
O8 0.128(9) 0.083(8) 0.079(8) -0.007(7) -0.006(6) 0.002(7)
F4' 0.061(5) 0.028(3) 0.302(17) 0.011(7) 0.068(7) -0.002(3)
F5' 0.22(2) 0.25(3) 0.47(4) -0.05(3) -0.26(3) -0.01(2)
F6' 0.245(19) 0.066(7) 0.094(8) -0.051(6) -0.020(10) -0.002(9)
O6' 0.128(9) 0.083(8) 0.079(8) -0.007(7) -0.006(6) 0.002(7)
O7' 0.123(12) 0.052(12) 0.142(18) -0.033(11) 0.075(12) -0.051(10)
O8' 0.26(2) 0.125(13) 0.096(11) -0.027(10) -0.117(13) 0.044(14)

loop_
_atom_type_symbol
_atom_type_description
_atom_type_scat_dispersion_real
_atom_type_scat_dispersion_imag
_atom_type_scat_source
C C 0.0033 0.0016 'International Tables Vol C Tables 4.2.6.8 and 6.1.1.4'
H H 0.0000 0.0000 'International Tables Vol C Tables 4.2.6.8 and 6.1.1.4'
N N 0.0061 0.0033 'International Tables Vol C Tables 4.2.6.8 and 6.1.1.4'
O O 0.0106 0.0060 'International Tables Vol C Tables 4.2.6.8 and 6.1.1.4'
F F 0.0171 0.0103 'International Tables Vol C Tables 4.2.6.8 and 6.1.1.4'
P P 0.1023 0.0942 'International Tables Vol C Tables 4.2.6.8 and 6.1.1.4'
S S 0.1246 0.1234 'International Tables Vol C Tables 4.2.6.8 and 6.1.1.4'
Co Co 0.3494 0.9721 'International Tables Vol C Tables 4.2.6.8 and 6.1.1.4'

loop_
_geom_angle_atom_site_label_1
_geom_angle_atom_site_label_2
_geom_angle_atom_site_label_3
_geom_angle
C9 Co1 C2 131.9(4)
C9 Co1 C3 97.9(3)
C2 Co1 C3 39.2(4)
C9 Co1 C1 167.9(3)
C2 Co1 C1 39.9(4)
C3 Co1 C1 70.9(4)
C9 Co1 P1 98.0(2)
C2 Co1 P1 126.6(3)
C3 Co1 P1 134.5(3)
C1 Co1 P1 87.4(3)
C9 Co1 P2 93.5(2)
C2 Co1 P2 93.4(3)
C3 Co1 P2 118.8(3)
C1 Co1 P2 95.9(2)
P1 Co1 P2 102.33(9)
C9 Co1 C4 90.9(3)
C2 Co1 C4 66.1(3)
C3 Co1 C4 36.6(3)
C1 Co1 C4 77.4(3)
P1 Co1 C4 101.01(18)
P2 Co1 C4 155.38(17)
C59 Co2 C52 137.3(3)
C59 Co2 C51 102.9(4)
C52 Co2 C51 40.0(4)
C59 Co2 C53 122.9(3)
C52 Co2 C53 39.5(4)
C51 Co2 C53 69.5(4)
C59 Co2 P4 95.5(2)
C52 Co2 P4 119.2(4)
C51 Co2 P4 159.2(3)
C53 Co2 P4 92.5(3)
C59 Co2 P3 103.0(2)
C52 Co2 P3 98.6(3)
C51 Co2 P3 90.9(2)
C53 Co2 P3 132.57(19)
P4 Co2 P3 94.41(8)
C11 P1 C12 103.9(6)
C11 P1 C13 100.3(7)
C12 P1 C13 99.5(6)
C11 P1 Co1 115.0(4)
C12 P1 Co1 121.2(4)
C13 P1 Co1 113.8(5)
C23 P2 C21 104.7(4)
C23 P2 C22 99.8(4)
C21 P2 C22 101.7(6)
C23 P2 Co1 117.4(3)
C21 P2 Co1 117.9(3)
C22 P2 Co1 112.7(3)
C33 P3 C32 102.0(6)
C33 P3 C31 94.0(7)
C32 P3 C31 100.8(4)
C33 P3 Co2 121.3(4)
C32 P3 Co2 118.2(3)
C31 P3 Co2 116.2(3)
C43 P4 C41 105.5(4)
C43 P4 C42 96.2(5)
C41 P4 C42 100.5(6)
C43 P4 Co2 119.6(2)
C41 P4 Co2 119.3(3)
C42 P4 Co2 111.8(4)
C4 N1 C5 122.2(8)
C4 N1 H1 118.9
C5 N1 H1 118.9
C54 N2 C55 125.9(7)
C54 N2 H2 117.1
C55 N2 H2 117.1
C2 C1 Co1 66.1(5)
C2 C1 H1A 117.1
Co1 C1 H1A 117.1
C2 C1 H1B 117.1
Co1 C1 H1B 117.1
H1A C1 H1B 114.1
C3 C2 C1 122.3(9)
C3 C2 Co1 74.3(5)
C1 C2 Co1 74.0(5)
C3 C2 H2A 118.7
C1 C2 H2A 118.7
Co1 C2 H2A 118.7
C2 C3 C4 119.9(10)
C2 C3 Co1 66.5(5)
C4 C3 Co1 85.7(5)
C2 C3 H3A 120.0
C4 C3 H3A 120.0
Co1 C3 H3A 120.0
N1 C4 C3 117.3(8)
N1 C4 Co1 127.3(5)
C3 C4 Co1 57.7(4)
N1 C4 H4A 114.0
C3 C4 H4A 114.0
Co1 C4 H4A 114.0
C6 C5 N1 118.6(10)
C6 C5 C8 113.5(9)
N1 C5 C8 102.4(8)
C6 C5 C7 111.9(9)
N1 C5 C7 103.1(8)
C8 C5 C7 105.9(9)
C5 C6 H6A 109.5
C5 C6 H6B 109.5
H6A C6 H6B 109.5
C5 C6 H6C 109.5
H6A C6 H6C 109.5
H6B C6 H6C 109.5
C5 C7 H7A 109.5
C5 C7 H7B 109.5
H7A C7 H7B 109.5
C5 C7 H7C 109.5
H7A C7 H7C 109.5
H7B C7 H7C 109.5
C5 C8 H8A 109.5
C5 C8 H8B 109.5
H8A C8 H8B 109.5
C5 C8 H8C 109.5
H8A C8 H8C 109.5
H8B C8 H8C 109.5
O1 C9 Co1 177.4(6)
P1 C11 H11A 109.5
P1 C11 H11B 109.5
H11A C11 H11B 109.5
P1 C11 H11C 109.5
H11A C11 H11C 109.5
H11B C11 H11C 109.5
P1 C12 H12A 109.5
P1 C12 H12B 109.5
H12A C12 H12B 109.5
P1 C12 H12C 109.5
H12A C12 H12C 109.5
H12B C12 H12C 109.5
P1 C13 H13A 109.5
P1 C13 H13B 109.5
H13A C13 H13B 109.5
P1 C13 H13C 109.5
H13A C13 H13C 109.5
H13B C13 H13C 109.5
P2 C21 H21A 109.5
P2 C21 H21B 109.5
H21A C21 H21B 109.5
P2 C21 H21C 109.5
H21A C21 H21C 109.5
H21B C21 H21C 109.5
P2 C22 H22A 109.5
P2 C22 H22B 109.5
H22A C22 H22B 109.5
P2 C22 H22C 109.5
H22A C22 H22C 109.5
H22B C22 H22C 109.5
P2 C23 H23A 109.5
P2 C23 H23B 109.5
H23A C23 H23B 109.5
P2 C23 H23C 109.5
H23A C23 H23C 109.5
H23B C23 H23C 109.5
P3 C31 H31A 109.5
P3 C31 H31B 109.5
H31A C31 H31B 109.5
P3 C31 H31C 109.5
H31A C31 H31C 109.5
H31B C31 H31C 109.5
P3 C32 H32A 109.5
P3 C32 H32B 109.5
H32A C32 H32B 109.5
P3 C32 H32C 109.5
H32A C32 H32C 109.5
H32B C32 H32C 109.5
P3 C33 H33A 109.5
P3 C33 H33B 109.5
H33A C33 H33B 109.5
P3 C33 H33C 109.5
H33A C33 H33C 109.5
H33B C33 H33C 109.5
P4 C41 H41A 109.5
P4 C41 H41B 109.5
H41A C41 H41B 109.5
P4 C41 H41C 109.5
H41A C41 H41C 109.5
H41B C41 H41C 109.5
P4 C42 H42A 109.5
P4 C42 H42B 109.5
H42A C42 H42B 109.5
P4 C42 H42C 109.5
H42A C42 H42C 109.5
H42B C42 H42C 109.5
P4 C43 H43A 109.5
P4 C43 H43B 109.5
H43A C43 H43B 109.5
P4 C43 H43C 109.5
H43A C43 H43C 109.5
H43B C43 H43C 109.5
C52 C51 Co2 67.7(4)
C52 C51 H51A 116.9
Co2 C51 H51A 116.9
C52 C51 H51B 116.9
Co2 C51 H51B 116.9
H51A C51 H51B 113.9
C51 C52 C53 117.9(8)
C51 C52 Co2 72.3(5)
C53 C52 Co2 76.1(4)
C51 C52 H52A 121.1
C53 C52 H52A 121.1
Co2 C52 H52A 121.1
C52 C53 C54 120.6(10)
C52 C53 Co2 64.4(4)
C54 C53 Co2 90.7(5)
C52 C53 H53A 119.6
C54 C53 H53A 119.6
Co2 C53 H53A 119.6
N2 C54 C53 122.1(9)
N2 C54 H54A 119.0
C53 C54 H54A 119.0
N2 C55 C57 109.6(7)
N2 C55 C56 108.2(7)
C57 C55 C56 108.6(7)
N2 C55 C58 110.4(6)
C57 C55 C58 110.4(9)
C56 C55 C58 109.6(9)
C55 C56 H56A 109.5
C55 C56 H56B 109.5
H56A C56 H56B 109.5
C55 C56 H56C 109.5
H56A C56 H56C 109.5
H56B C56 H56C 109.5
C55 C57 H57A 109.5
C55 C57 H57B 109.5
H57A C57 H57B 109.5
C55 C57 H57C 109.5
H57A C57 H57C 109.5
H57B C57 H57C 109.5
C55 C58 H58A 109.5
C55 C58 H58B 109.5
H58A C58 H58B 109.5
C55 C58 H58C 109.5
H58A C58 H58C 109.5
H58B C58 H58C 109.5
O5 C59 Co2 176.1(7)
O2 S1 O4 115.3(5)
O2 S1 O3 113.9(5)
O4 S1 O3 117.1(6)
O2 S1 C10 104.7(4)
O4 S1 C10 98.8(4)
O3 S1 C10 104.1(5)
F1 C10 F2 103.0(7)
F1 C10 F3 105.1(7)
F2 C10 F3 108.6(7)
F1 C10 S1 112.4(6)
F2 C10 S1 110.3(5)
F3 C10 S1 116.5(5)
O3' S1' C10' 107(2)
O3' S1' O4 131.6(13)
C10' S1' O4 121.1(16)
O3' S1' O2 99.4(13)
C10' S1' O2 92(2)
O4 S1' O2 76.9(7)
F3 C10' F2' 114(5)
F3 C10' F1' 113(4)
F2' C10' F1' 101(4)
F3 C10' S1' 100(3)
F2' C10' S1' 115(4)
F1' C10' S1' 114(4)
O6' S2 O8 69.6(12)
O6' S2 O7 110.6(18)
O8 S2 O7 123.1(19)
O6' S2 O7' 120.6(13)
O8 S2 O7' 116.8(14)
O6' S2 O8' 114.9(12)
O8 S2 O8' 53.5(10)
O7 S2 O8' 124.8(19)
O7' S2 O8' 112.0(14)
O8 S2 O6 93.1(11)
O7 S2 O6 101.1(15)
O7' S2 O6 113.5(13)
O8' S2 O6 132.4(11)
O6' S2 C60 109.3(9)
O8 S2 C60 131.5(10)
O7 S2 C60 103.1(17)
O7' S2 C60 105.1(10)
O8' S2 C60 89.7(8)
O6 S2 C60 91.5(6)
F6' C60 F4 104.1(13)
F6' C60 F5' 115.9(19)
F4 C60 F5' 71.8(17)
F6' C60 F5 76.9(12)
F4 C60 F5 95.1(13)
F6' C60 F4' 112.2(9)
F5' C60 F4' 103.0(17)
F5 C60 F4' 135.0(12)
F4 C60 F6 115.5(12)
F5' C60 F6 153(2)
F5 C60 F6 111.3(16)
F4' C60 F6 96.9(10)
F6' C60 S2 124.3(7)
F4 C60 S2 129.7(10)
F5' C60 S2 95.9(13)
F5 C60 S2 107.4(9)
F4' C60 S2 102.5(7)
F6 C60 S2 97.5(9)

loop_
_geom_bond_atom_site_label_1
_geom_bond_atom_site_label_2
_geom_bond_distance
Co1 C9 1.757(7)
Co1 C2 1.978(8)
Co1 C3 2.077(8)
Co1 C1 2.079(8)
Co1 P1 2.185(2)
Co1 P2 2.1986(19)
Co1 C4 2.450(6)
Co2 C59 1.760(7)
Co2 C52 1.998(7)
Co2 C51 2.057(7)
Co2 C53 2.150(7)
Co2 P4 2.1874(19)
Co2 P3 2.200(2)
P1 C11 1.776(11)
P1 C12 1.796(10)
P1 C13 1.844(11)
P2 C23 1.818(7)
P2 C21 1.831(9)
P2 C22 1.868(11)
P3 C33 1.779(11)
P3 C32 1.789(8)
P3 C31 1.865(10)
P4 C43 1.779(7)
P4 C41 1.796(9)
P4 C42 1.863(11)
O1 C9 1.116(8)
O5 C59 1.156(9)
N1 C4 1.327(9)
N1 C5 1.516(12)
N1 H1 0.8800
N2 C54 1.303(11)
N2 C55 1.446(9)
N2 H2 0.8800
C1 C2 1.389(14)
C1 H1A 0.9900
C1 H1B 0.9900
C2 C3 1.363(13)
C2 H2A 1.0000
C3 C4 1.463(12)
C3 H3A 1.0000
C4 H4A 1.0000
C5 C6 1.474(17)
C5 C8 1.551(15)
C5 C7 1.553(13)
C6 H6A 0.9800
C6 H6B 0.9800
C6 H6C 0.9800
C7 H7A 0.9800
C7 H7B 0.9800
C7 H7C 0.9800
C8 H8A 0.9800
C8 H8B 0.9800
C8 H8C 0.9800
C11 H11A 0.9800
C11 H11B 0.9800
C11 H11C 0.9800
C12 H12A 0.9800
C12 H12B 0.9800
C12 H12C 0.9800
C13 H13A 0.9800
C13 H13B 0.9800
C13 H13C 0.9800
C21 H21A 0.9800
C21 H21B 0.9800
C21 H21C 0.9800
C22 H22A 0.9800
C22 H22B 0.9800
C22 H22C 0.9800
C23 H23A 0.9800
C23 H23B 0.9800
C23 H23C 0.9800
C31 H31A 0.9800
C31 H31B 0.9800
C31 H31C 0.9800
C32 H32A 0.9800
C32 H32B 0.9800
C32 H32C 0.9800
C33 H33A 0.9800
C33 H33B 0.9800
C33 H33C 0.9800
C41 H41A 0.9800
C41 H41B 0.9800
C41 H41C 0.9800
C42 H42A 0.9800
C42 H42B 0.9800
C42 H42C 0.9800
C43 H43A 0.9800
C43 H43B 0.9800
C43 H43C 0.9800
C51 C52 1.390(15)
C51 H51A 0.9900
C51 H51B 0.9900
C52 C53 1.410(14)
C52 H52A 1.0000
C53 C54 1.423(9)
C53 H53A 1.0000
C54 H54A 0.9500
C55 C57 1.489(13)
C55 C56 1.524(14)
C55 C58 1.534(12)
C56 H56A 0.9800
C56 H56B 0.9800
C56 H56C 0.9800
C57 H57A 0.9800
C57 H57B 0.9800
C57 H57C 0.9800
C58 H58A 0.9800
C58 H58B 0.9800
C58 H58C 0.9800
S1 O2 1.379(7)
S1 O4 1.396(8)
S1 O3 1.429(8)
S1 C10 1.773(9)
C10 F1 1.354(5)
C10 F2 1.355(5)
C10 F3 1.356(5)
S1' O3' 1.34(3)
S1' C10' 1.74(6)
S1' O4 1.763(12)
S1' O2 1.99(2)
C10' F3 1.22(5)
C10' F2' 1.24(6)
C10' F1' 1.29(5)
S2 O6' 1.279(18)
S2 O8 1.343(17)
S2 O7 1.359(18)
S2 O7' 1.384(15)
S2 O8' 1.438(14)
S2 O6 1.632(16)
S2 C60 1.766(9)
C60 F6' 1.349(5)
C60 F4 1.350(5)
C60 F5' 1.354(5)
C60 F5 1.356(5)
C60 F4' 1.357(5)
C60 F6 1.357(5)

loop_
_geom_torsion_atom_site_label_1
_geom_torsion_atom_site_label_2
_geom_torsion_atom_site_label_3
_geom_torsion_atom_site_label_4
_geom_torsion
C9 Co1 P1 C11 21.0(6)
C2 Co1 P1 C11 -178.1(6)
C3 Co1 P1 C11 130.5(6)
C1 Co1 P1 C11 -169.8(6)
P2 Co1 P1 C11 -74.4(5)
C4 Co1 P1 C11 113.5(5)
C9 Co1 P1 C12 -105.5(5)
C2 Co1 P1 C12 55.4(6)
C3 Co1 P1 C12 4.0(6)
C1 Co1 P1 C12 63.7(5)
P2 Co1 P1 C12 159.2(5)
C4 Co1 P1 C12 -12.9(5)
C9 Co1 P1 C13 135.9(5)
C2 Co1 P1 C13 -63.2(6)
C3 Co1 P1 C13 -114.6(6)
C1 Co1 P1 C13 -54.9(5)
P2 Co1 P1 C13 40.6(5)
C4 Co1 P1 C13 -131.5(5)
C9 Co1 P2 C23 -53.1(4)
C2 Co1 P2 C23 174.5(5)
C3 Co1 P2 C23 -154.1(5)
C1 Co1 P2 C23 134.5(5)
P1 Co1 P2 C23 45.9(4)
C4 Co1 P2 C23 -153.0(5)
C9 Co1 P2 C21 -179.8(5)
C2 Co1 P2 C21 47.8(6)
C3 Co1 P2 C21 79.2(6)
C1 Co1 P2 C21 7.7(5)
P1 Co1 P2 C21 -80.8(5)
C4 Co1 P2 C21 80.3(6)
C9 Co1 P2 C22 62.1(4)
C2 Co1 P2 C22 -70.3(5)
C3 Co1 P2 C22 -38.9(5)
C1 Co1 P2 C22 -110.4(5)
P1 Co1 P2 C22 161.1(4)
C4 Co1 P2 C22 -37.8(6)
C59 Co2 P3 C33 -101.7(7)
C52 Co2 P3 C33 41.2(8)
C51 Co2 P3 C33 1.7(8)
C53 Co2 P3 C33 64.2(8)
P4 Co2 P3 C33 161.6(7)
C59 Co2 P3 C32 25.2(4)
C52 Co2 P3 C32 168.1(5)
C51 Co2 P3 C32 128.6(5)
C53 Co2 P3 C32 -168.9(5)
P4 Co2 P3 C32 -71.5(3)
C59 Co2 P3 C31 145.3(5)
C52 Co2 P3 C31 -71.8(6)
C51 Co2 P3 C31 -111.3(6)
C53 Co2 P3 C31 -48.8(6)
P4 Co2 P3 C31 48.6(5)
C59 Co2 P4 C43 -59.8(5)
C52 Co2 P4 C43 146.1(5)
C51 Co2 P4 C43 147.9(8)
C53 Co2 P4 C43 176.7(5)
P3 Co2 P4 C43 43.7(4)
C59 Co2 P4 C41 168.0(5)
C52 Co2 P4 C41 13.9(6)
C51 Co2 P4 C41 15.8(9)
C53 Co2 P4 C41 44.6(5)
P3 Co2 P4 C41 -88.5(5)
C59 Co2 P4 C42 51.3(5)
C52 Co2 P4 C42 -102.8(5)
C51 Co2 P4 C42 -101.0(8)
C53 Co2 P4 C42 -72.1(4)
P3 Co2 P4 C42 154.8(4)
C9 Co1 C1 C2 -52.6(18)
C3 Co1 C1 C2 -30.2(5)
P1 Co1 C1 C2 -169.6(5)
P2 Co1 C1 C2 88.3(5)
C4 Co1 C1 C2 -67.7(5)
Co1 C1 C2 C3 59.1(7)
C9 Co1 C2 C3 36.0(8)
C1 Co1 C2 C3 -131.1(8)
P1 Co1 C2 C3 -118.2(6)
P2 Co1 C2 C3 133.7(6)
C4 Co1 C2 C3 -32.1(6)
C9 Co1 C2 C1 167.1(5)
C3 Co1 C2 C1 131.1(8)
P1 Co1 C2 C1 13.0(6)
P2 Co1 C2 C1 -95.1(5)
C4 Co1 C2 C1 99.0(5)
C1 C2 C3 C4 11.0(11)
Co1 C2 C3 C4 69.9(6)
C1 C2 C3 Co1 -58.9(7)
C9 Co1 C3 C2 -153.8(6)
C1 Co1 C3 C2 30.8(6)
P1 Co1 C3 C2 96.6(6)
P2 Co1 C3 C2 -55.4(7)
C4 Co1 C3 C2 125.3(9)
C9 Co1 C3 C4 80.8(5)
C2 Co1 C3 C4 -125.3(9)
C1 Co1 C3 C4 -94.6(6)
P1 Co1 C3 C4 -28.7(7)
P2 Co1 C3 C4 179.2(4)
C5 N1 C4 C3 175.6(8)
C5 N1 C4 Co1 106.8(9)
C2 C3 C4 N1 -178.4(7)
Co1 C3 C4 N1 -118.8(6)
C2 C3 C4 Co1 -59.7(6)
C9 Co1 C4 N1 -0.5(7)
C2 Co1 C4 N1 135.9(8)
C3 Co1 C4 N1 101.6(9)
C1 Co1 C4 N1 176.4(8)
P1 Co1 C4 N1 -98.8(7)
P2 Co1 C4 N1 99.9(7)
C9 Co1 C4 C3 -102.0(6)
C2 Co1 C4 C3 34.3(6)
C1 Co1 C4 C3 74.8(6)
P1 Co1 C4 C3 159.6(5)
P2 Co1 C4 C3 -1.6(8)
C4 N1 C5 C6 37.5(12)
C4 N1 C5 C8 -88.4(10)
C4 N1 C5 C7 161.8(8)
C59 Co2 C51 C52 -154.1(5)
C53 Co2 C51 C52 -33.5(5)
P4 Co2 C51 C52 -2.5(10)
P3 Co2 C51 C52 102.3(5)
Co2 C51 C52 C53 62.9(6)
C59 Co2 C52 C51 38.9(8)
C53 Co2 C52 C51 125.8(8)
P4 Co2 C52 C51 179.0(4)
P3 Co2 C52 C51 -81.0(5)
C59 Co2 C52 C53 -86.9(8)
C51 Co2 C52 C53 -125.8(8)
P4 Co2 C52 C53 53.2(6)
P3 Co2 C52 C53 153.2(5)
C51 C52 C53 C54 13.6(10)
Co2 C52 C53 C54 74.5(6)
C51 C52 C53 Co2 -60.9(6)
C59 Co2 C53 C52 126.2(6)
C51 Co2 C53 C52 33.9(6)
P4 Co2 C53 C52 -135.6(5)
P3 Co2 C53 C52 -37.3(7)
C59 Co2 C53 C54 2.3(8)
C52 Co2 C53 C54 -123.9(9)
C51 Co2 C53 C54 -90.1(6)
P4 Co2 C53 C54 100.5(6)
P3 Co2 C53 C54 -161.2(4)
C55 N2 C54 C53 -179.4(7)
C52 C53 C54 N2 177.9(7)
Co2 C53 C54 N2 -121.7(6)
C54 N2 C55 C57 -177.6(7)
C54 N2 C55 C56 64.2(10)
C54 N2 C55 C58 -55.8(12)
O2 S1 C10 F1 61.1(7)
O4 S1 C10 F1 -179.7(6)
O3 S1 C10 F1 -58.7(7)
O2 S1 C10 F2 175.5(6)
O4 S1 C10 F2 -65.4(6)
O3 S1 C10 F2 55.6(6)
O2 S1 C10 F3 -60.2(7)
O4 S1 C10 F3 59.0(7)
O3 S1 C10 F3 179.9(6)
O3' S1' C10' F3 175(3)
O4 S1' C10' F3 -8(4)
O2 S1' C10' F3 -84(3)
O3' S1' C10' F2' -62(4)
O4 S1' C10' F2' 115(4)
O2 S1' C10' F2' 39(4)
O3' S1' C10' F1' 55(5)
O4 S1' C10' F1' -129(3)
O2 S1' C10' F1' 155(4)
F2' C10' F3 C10 -143(7)
F1' C10' F3 C10 103(7)
S1' C10' F3 C10 -19(2)
F1 C10 F3 C10' -3(5)
F2 C10 F3 C10' -113(5)
S1 C10 F3 C10' 122(5)
O4 S1 O2 S1' -129.0(10)
O3 S1 O2 S1' 91.5(10)
C10 S1 O2 S1' -21.6(8)
O3' S1' O2 S1 -95.9(15)
C10' S1' O2 S1 156.3(19)
O4 S1' O2 S1 34.8(7)
O2 S1 O4 S1' 140.5(10)
O3 S1 O4 S1' -81.2(9)
C10 S1 O4 S1' 29.6(8)
O3' S1' O4 S1 66.9(19)
C10' S1' O4 S1 -109(3)
O2 S1' O4 S1 -24.1(7)
O6' S2 C60 F6' -164.7(13)
O8 S2 C60 F6' 115.7(17)
O7 S2 C60 F6' -47.0(19)
O7' S2 C60 F6' -33.9(16)
O8' S2 C60 F6' 78.8(15)
O6 S2 C60 F6' -148.8(12)
O6' S2 C60 F4 33.4(17)
O8 S2 C60 F4 -46(2)
O7 S2 C60 F4 151(2)
O7' S2 C60 F4 164.3(18)
O8' S2 C60 F4 -83.0(17)
O6 S2 C60 F4 49.4(15)
O6' S2 C60 F5' -37.8(19)
O8 S2 C60 F5' -117(2)
O7 S2 C60 F5' 80(2)
O7' S2 C60 F5' 93(2)
O8' S2 C60 F5' -154.2(19)
O6 S2 C60 F5' -21.8(17)
O6' S2 C60 F5 -79.0(12)
O8 S2 C60 F5 -158.5(15)
O7 S2 C60 F5 38.7(17)
O7' S2 C60 F5 51.8(14)
O8' S2 C60 F5 164.5(13)
O6 S2 C60 F5 -63.0(10)
O6' S2 C60 F4' 67.0(11)
O8 S2 C60 F4' -12.6(15)
O7 S2 C60 F4' -175.3(17)
O7' S2 C60 F4' -162.2(13)
O8' S2 C60 F4' -49.5(12)
O6 S2 C60 F4' 82.9(8)
O6' S2 C60 F6 165.8(13)
O8 S2 C60 F6 86.3(17)
O7 S2 C60 F6 -76.5(19)
O7' S2 C60 F6 -63.4(17)
O8' S2 C60 F6 49.3(14)
O6 S2 C60 F6 -178.2(12)
